data_4025844
loop_
_publ_author_name
'K. R. Justin Thomas'
'Payal Tyagi'

_publ_section_title
;
 Synthesis, Spectra, and Theoretical Investigations of the Triarylamines
 Based on 6H-Indolo[2,3-b]quinoxaline
;
_journal_name_full 'Journal of Organic Chemistry'
_journal_page_first 8100
_journal_page_last 8111
_journal_paper_doi 10.1021/jo1016663
_journal_volume 75
_journal_year 2010
_chemical_formula_sum 'C40.75 H31.5 Cl1.5 N4 O0.25'
_chemical_formula_weight 634.37
_chemical_name_systematic
;
 ?
;
_space_group_IT_number 14
_symmetry_cell_setting monoclinic
_symmetry_space_group_name_Hall '-P 2yn'
_symmetry_space_group_name_H-M 'P 1 21/n 1'
_atom_sites_solution_hydrogens geom
_atom_sites_solution_primary direct
_atom_sites_solution_secondary difmap
_audit_creation_method SHELXL-97
_cell_angle_alpha 90.00
_cell_angle_beta 109.588(2)
_cell_angle_gamma 90.00
_cell_formula_units_Z 4
_cell_length_a 16.9993(6)
_cell_length_b 9.6707(3)
_cell_length_c 21.5381(7)
_cell_measurement_temperature 293(2)
_cell_volume 3335.8(2)
_computing_structure_refinement 'SHELXL-97 (Sheldrick, 1997)'
_diffrn_ambient_temperature 293(2)
_diffrn_measured_fraction_theta_full 0.998
_diffrn_measured_fraction_theta_max 0.998
_diffrn_radiation_monochromator graphite
_diffrn_radiation_source 'fine-focus sealed tube'
_diffrn_radiation_type MoK\a
_diffrn_radiation_wavelength 0.71073
_diffrn_reflns_av_R_equivalents 0.0317
_diffrn_reflns_av_sigmaI/netI 0.0264
_diffrn_reflns_limit_h_max 20
_diffrn_reflns_limit_h_min -18
_diffrn_reflns_limit_k_max 11
_diffrn_reflns_limit_k_min -11
_diffrn_reflns_limit_l_max 20
_diffrn_reflns_limit_l_min -25
_diffrn_reflns_number 29923
_diffrn_reflns_theta_full 24.77
_diffrn_reflns_theta_max 24.77
_diffrn_reflns_theta_min 2.33
_exptl_absorpt_coefficient_mu 0.191
_exptl_crystal_colour red
_exptl_crystal_density_diffrn 1.263
_exptl_crystal_density_method 'not measured'
_exptl_crystal_F_000 1326
_refine_diff_density_max 0.847
_refine_diff_density_min -0.603
_refine_diff_density_rms 0.072
_refine_ls_extinction_coef 0.0018(16)
_refine_ls_extinction_expression Fc^*^=kFc[1+0.001xFc^2^\l^3^/sin(2\q)]^-1/4^
_refine_ls_extinction_method SHELXL
_refine_ls_goodness_of_fit_ref 1.061
_refine_ls_hydrogen_treatment mixed
_refine_ls_matrix_type full
_refine_ls_number_parameters 448
_refine_ls_number_reflns 5716
_refine_ls_number_restraints 8
_refine_ls_restrained_S_all 1.065
_refine_ls_R_factor_all 0.1156
_refine_ls_R_factor_gt 0.0855
_refine_ls_shift/su_max 0.000
_refine_ls_shift/su_mean 0.000
_refine_ls_structure_factor_coef Fsqd
_refine_ls_weighting_details 'calc w=1/[\s^2^(Fo^2^)+(0.1865P)^2^+2.4336P] where P=(Fo^2^+2Fc^2^)/3'
_refine_ls_weighting_scheme calc
_refine_ls_wR_factor_gt 0.2710
_refine_ls_wR_factor_ref 0.3063
_reflns_number_gt 3916
_reflns_number_total 5716
_reflns_threshold_expression >2sigma(I)
_cod_data_source_file jo1016663_si_002.cif
_cod_data_source_block p4
_cod_original_cell_volume 3335.85(19)
_cod_original_formula_sum 'C40.75 H31.50 Cl1.50 N4 O0.25'
_cod_database_code 4025844

loop_
_symmetry_equiv_pos_as_xyz
'x, y, z'
'-x+1/2, y+1/2, -z+1/2'
'-x, -y, -z'
'x-1/2, -y-1/2, z-1/2'

loop_
_atom_site_label
_atom_site_type_symbol
_atom_site_fract_x
_atom_site_fract_y
_atom_site_fract_z
_atom_site_U_iso_or_equiv
_atom_site_adp_type
_atom_site_occupancy
_atom_site_symmetry_multiplicity
_atom_site_calc_flag
_atom_site_refinement_flags
_atom_site_disorder_assembly
_atom_site_disorder_group
C1 C 0.6347(2) 0.1075(4) 0.25625(18) 0.0514(9) Uani 1 1 d . . .
C2 C 0.6349(2) 0.0478(4) 0.19723(17) 0.0482(9) Uani 1 1 d . . .
C3 C 0.5631(2) -0.0149(5) 0.1507(2) 0.0597(10) Uani 1 1 d . . .
H3 H 0.5136 -0.0190 0.1601 0.072 Uiso 1 1 calc R . .
C4 C 0.5653(3) -0.0679(5) 0.0937(2) 0.0665(11) Uani 1 1 d . . .
H4 H 0.5170 -0.1072 0.0646 0.080 Uiso 1 1 calc R . .
C5 C 0.6394(3) -0.0658(5) 0.0764(2) 0.0630(11) Uani 1 1 d . . .
C6 C 0.6432(4) -0.1194(6) 0.0174(2) 0.0857(15) Uani 1 1 d . . .
H6 H 0.5955 -0.1575 -0.0130 0.103 Uiso 1 1 calc R . .
C7 C 0.7161(4) -0.1164(6) 0.0036(3) 0.0947(18) Uani 1 1 d . . .
H7 H 0.7172 -0.1519 -0.0362 0.114 Uiso 1 1 calc R . .
C8 C 0.7871(4) -0.0624(6) 0.0474(3) 0.0851(16) Uani 1 1 d . . .
H8 H 0.8360 -0.0620 0.0370 0.102 Uiso 1 1 calc R . .
C9 C 0.7877(3) -0.0076(4) 0.1074(2) 0.0647(12) Uani 1 1 d . . .
C10 C 0.8611(3) 0.0466(5) 0.1556(3) 0.0753(14) Uani 1 1 d . . .
H10 H 0.9114 0.0446 0.1474 0.090 Uiso 1 1 calc R . .
C11 C 0.8591(3) 0.0996(5) 0.2119(3) 0.0717(12) Uani 1 1 d . . .
H11 H 0.9081 0.1340 0.2422 0.086 Uiso 1 1 calc R . .
C12 C 0.7837(2) 0.1052(4) 0.2272(2) 0.0586(10) Uani 1 1 d . . .
C13 C 0.7796(3) 0.1636(5) 0.2853(2) 0.0703(12) Uani 1 1 d . . .
H13 H 0.8274 0.2024 0.3152 0.084 Uiso 1 1 calc R . .
C14 C 0.7072(3) 0.1651(5) 0.2992(2) 0.0646(11) Uani 1 1 d . . .
H14 H 0.7064 0.2054 0.3382 0.078 Uiso 1 1 calc R . .
C15 C 0.7102(2) 0.0483(4) 0.18226(18) 0.0476(9) Uani 1 1 d . . .
C16 C 0.7118(2) -0.0089(4) 0.12184(19) 0.0538(10) Uani 1 1 d . . .
C17 C 0.4883(2) 0.1764(4) 0.23840(17) 0.0524(9) Uani 1 1 d . . .
C18 C 0.4886(3) 0.2751(5) 0.1920(2) 0.0712(12) Uani 1 1 d . . .
H18 H 0.5382 0.2981 0.1852 0.085 Uiso 1 1 calc R . .
C19 C 0.4149(4) 0.3394(6) 0.1558(2) 0.0869(15) Uani 1 1 d . . .
H19 H 0.4154 0.4049 0.1243 0.104 Uiso 1 1 calc R . .
C20 C 0.3417(3) 0.3089(6) 0.1653(3) 0.0903(17) Uani 1 1 d . . .
H20 H 0.2925 0.3525 0.1404 0.108 Uiso 1 1 calc R . .
C21 C 0.3415(3) 0.2125(6) 0.2121(3) 0.0825(15) Uani 1 1 d . . .
H21 H 0.2919 0.1919 0.2195 0.099 Uiso 1 1 calc R . .
C22 C 0.4137(3) 0.1468(5) 0.2480(2) 0.0658(11) Uani 1 1 d . . .
H22 H 0.4126 0.0813 0.2793 0.079 Uiso 1 1 calc R . .
C23 C 0.5723(2) 0.0613(4) 0.33996(18) 0.0520(9) Uani 1 1 d . . .
C24 C 0.5668(2) 0.1528(4) 0.38713(17) 0.0498(9) Uani 1 1 d . . .
H24 H 0.5537 0.2451 0.3767 0.060 Uiso 1 1 calc R . .
C25 C 0.5813(2) 0.1045(4) 0.45047(17) 0.0462(8) Uani 1 1 d . . .
C26 C 0.5839(2) 0.1711(4) 0.51100(16) 0.0440(8) Uani 1 1 d . . .
C27 C 0.5802(2) 0.3253(4) 0.58833(18) 0.0487(9) Uani 1 1 d . . .
C28 C 0.5676(3) 0.4600(4) 0.6068(2) 0.0593(10) Uani 1 1 d . . .
H28 H 0.5508 0.5287 0.5748 0.071 Uiso 1 1 calc R . .
C29 C 0.5796(3) 0.4919(5) 0.6709(2) 0.0676(12) Uani 1 1 d . . .
H29 H 0.5723 0.5823 0.6827 0.081 Uiso 1 1 calc R . .
C30 C 0.6026(3) 0.3896(5) 0.7186(2) 0.0717(13) Uani 1 1 d . . .
H30 H 0.6100 0.4119 0.7621 0.086 Uiso 1 1 calc R . .
C31 C 0.6147(3) 0.2569(5) 0.70278(19) 0.0647(11) Uani 1 1 d . . .
H31 H 0.6303 0.1898 0.7356 0.078 Uiso 1 1 calc R . .
C32 C 0.6037(2) 0.2206(4) 0.63744(18) 0.0503(9) Uani 1 1 d . . .
C33 C 0.6061(2) 0.0655(4) 0.56124(17) 0.0458(8) Uani 1 1 d . . .
C34 C 0.6015(2) -0.0347(4) 0.46632(18) 0.0485(9) Uani 1 1 d . . .
C35 C 0.6066(2) -0.1268(4) 0.4186(2) 0.0570(10) Uani 1 1 d . . .
H35 H 0.6198 -0.2194 0.4286 0.068 Uiso 1 1 calc R . .
C36 C 0.5916(2) -0.0769(4) 0.3560(2) 0.0579(10) Uani 1 1 d . . .
H36 H 0.5945 -0.1373 0.3233 0.069 Uiso 1 1 calc R . .
C37 C 0.6374(2) -0.1874(4) 0.5677(2) 0.0634(11) Uani 1 1 d D . .
H37A H 0.6050 -0.2623 0.5415 0.076 Uiso 1 1 calc R A 1
H37B H 0.6269 -0.1838 0.6092 0.076 Uiso 1 1 calc R A 1
C38 C 0.7307(3) -0.2097(8) 0.5799(5) 0.088(2) Uani 0.673(6) 1 d PD B 1
H38A H 0.7404 -0.2073 0.5380 0.106 Uiso 0.673(6) 1 calc PR B 1
H38B H 0.7620 -0.1343 0.6067 0.106 Uiso 0.673(6) 1 calc PR B 1
C39 C 0.7629(4) -0.3451(8) 0.6140(4) 0.100(2) Uani 0.673(6) 1 d PD B 1
H39A H 0.7312 -0.4213 0.5882 0.120 Uiso 0.673(6) 1 calc PR B 1
H39B H 0.7561 -0.3468 0.6569 0.120 Uiso 0.673(6) 1 calc PR B 1
C40 C 0.8549(4) -0.3612(13) 0.6219(5) 0.104(3) Uani 0.673(6) 1 d PD B 1
H40A H 0.8756 -0.4465 0.6442 0.155 Uiso 0.673(6) 1 calc PR B 1
H40B H 0.8860 -0.2853 0.6472 0.155 Uiso 0.673(6) 1 calc PR B 1
H40C H 0.8612 -0.3620 0.5792 0.155 Uiso 0.673(6) 1 calc PR B 1
C38' C 0.7247(6) -0.221(2) 0.6148(6) 0.088(2) Uani 0.327(6) 1 d PD B 2
H38C H 0.7460 -0.1461 0.6459 0.106 Uiso 0.327(6) 1 calc PR B 2
H38D H 0.7240 -0.3051 0.6392 0.106 Uiso 0.327(6) 1 calc PR B 2
C39' C 0.7780(9) -0.240(2) 0.5710(7) 0.100(2) Uani 0.327(6) 1 d PD B 2
H39C H 0.7734 -0.1581 0.5439 0.120 Uiso 0.327(6) 1 calc PR B 2
H39D H 0.7575 -0.3182 0.5420 0.120 Uiso 0.327(6) 1 calc PR B 2
C40' C 0.8697(9) -0.263(3) 0.6122(11) 0.104(3) Uani 0.327(6) 1 d PD B 2
H40D H 0.9040 -0.2464 0.5855 0.155 Uiso 0.327(6) 1 calc PR B 2
H40E H 0.8772 -0.3573 0.6276 0.155 Uiso 0.327(6) 1 calc PR B 2
H40F H 0.8854 -0.2017 0.6492 0.155 Uiso 0.327(6) 1 calc PR B 2
N1 N 0.56115(19) 0.1059(4) 0.27429(15) 0.0556(8) Uani 1 1 d . . .
N2 N 0.61497(19) -0.0571(3) 0.53290(15) 0.0507(8) Uani 1 1 d . B .
N3 N 0.61656(18) 0.0869(3) 0.62335(14) 0.0511(8) Uani 1 1 d . . .
N4 N 0.56999(19) 0.2990(3) 0.52360(15) 0.0497(8) Uani 1 1 d . . .
O1 O 0.9414(12) 0.019(2) 0.4137(11) 0.142(7) Uani 0.25 1 d P C 1
Cl1 Cl 0.8172(2) 0.0304(3) 0.46445(16) 0.1573(12) Uani 0.75 1 d PD D 2
Cl2 Cl 0.9143(3) -0.1896(5) 0.4411(2) 0.220(2) Uani 0.75 1 d PD D 2
C41 C 0.8226(6) -0.1122(11) 0.4191(6) 0.150(4) Uani 0.75 1 d PD D 2
H41A H 0.7812 -0.1786 0.4222 0.180 Uiso 0.75 1 calc PR D 2
H41B H 0.8076 -0.0850 0.3733 0.180 Uiso 0.75 1 calc PR D 2

loop_
_atom_site_aniso_label
_atom_site_aniso_U_11
_atom_site_aniso_U_22
_atom_site_aniso_U_33
_atom_site_aniso_U_23
_atom_site_aniso_U_13
_atom_site_aniso_U_12
C1 0.050(2) 0.056(2) 0.051(2) -0.0031(17) 0.0209(17) 0.0033(17)
C2 0.049(2) 0.051(2) 0.049(2) -0.0020(16) 0.0209(16) 0.0021(16)
C3 0.049(2) 0.073(3) 0.061(2) -0.011(2) 0.0230(18) -0.0015(19)
C4 0.065(3) 0.077(3) 0.056(2) -0.014(2) 0.019(2) -0.002(2)
C5 0.075(3) 0.064(3) 0.054(2) -0.0017(19) 0.027(2) 0.009(2)
C6 0.108(4) 0.092(4) 0.066(3) -0.015(3) 0.041(3) 0.010(3)
C7 0.133(5) 0.100(4) 0.073(3) -0.007(3) 0.064(4) 0.020(4)
C8 0.111(4) 0.083(3) 0.092(4) 0.018(3) 0.074(4) 0.030(3)
C9 0.077(3) 0.056(2) 0.080(3) 0.020(2) 0.051(2) 0.022(2)
C10 0.064(3) 0.070(3) 0.109(4) 0.025(3) 0.052(3) 0.009(2)
C11 0.057(3) 0.075(3) 0.090(3) 0.013(3) 0.033(2) -0.003(2)
C12 0.055(2) 0.056(2) 0.069(3) 0.006(2) 0.0256(19) -0.0013(18)
C13 0.055(2) 0.079(3) 0.072(3) -0.012(2) 0.015(2) -0.012(2)
C14 0.065(3) 0.073(3) 0.058(2) -0.016(2) 0.023(2) -0.007(2)
C15 0.052(2) 0.044(2) 0.051(2) 0.0049(16) 0.0239(16) 0.0045(16)
C16 0.062(2) 0.050(2) 0.058(2) 0.0094(18) 0.0315(19) 0.0132(18)
C17 0.056(2) 0.059(2) 0.0430(19) -0.0110(17) 0.0175(16) 0.0063(18)
C18 0.076(3) 0.077(3) 0.065(3) -0.001(2) 0.029(2) 0.015(2)
C19 0.104(4) 0.084(4) 0.068(3) 0.010(3) 0.022(3) 0.032(3)
C20 0.073(3) 0.101(4) 0.082(4) -0.015(3) 0.007(3) 0.031(3)
C21 0.058(3) 0.104(4) 0.084(3) -0.018(3) 0.021(2) 0.014(3)
C22 0.063(3) 0.073(3) 0.063(2) -0.011(2) 0.023(2) 0.007(2)
C23 0.049(2) 0.061(2) 0.050(2) -0.0026(17) 0.0224(16) 0.0050(17)
C24 0.057(2) 0.048(2) 0.050(2) -0.0009(16) 0.0255(17) 0.0056(17)
C25 0.0460(19) 0.045(2) 0.051(2) -0.0010(16) 0.0213(15) 0.0006(15)
C26 0.0444(18) 0.046(2) 0.0465(19) 0.0009(15) 0.0217(15) -0.0018(15)
C27 0.049(2) 0.052(2) 0.051(2) -0.0042(17) 0.0249(16) -0.0055(16)
C28 0.068(2) 0.054(2) 0.065(2) -0.0060(19) 0.033(2) -0.0020(19)
C29 0.067(3) 0.068(3) 0.070(3) -0.018(2) 0.026(2) 0.002(2)
C30 0.076(3) 0.085(3) 0.052(2) -0.019(2) 0.020(2) 0.001(2)
C31 0.069(3) 0.078(3) 0.048(2) 0.000(2) 0.0190(19) 0.001(2)
C32 0.0430(19) 0.059(2) 0.050(2) -0.0047(18) 0.0177(15) -0.0035(16)
C33 0.0414(18) 0.049(2) 0.051(2) 0.0015(16) 0.0194(15) 0.0001(15)
C34 0.0447(19) 0.050(2) 0.054(2) -0.0007(17) 0.0199(16) 0.0033(16)
C35 0.062(2) 0.046(2) 0.066(2) -0.0015(18) 0.0259(19) 0.0079(18)
C36 0.058(2) 0.059(2) 0.059(2) -0.0096(19) 0.0228(18) 0.0091(18)
C37 0.067(3) 0.052(2) 0.068(3) 0.0142(19) 0.018(2) 0.0155(19)
C38 0.086(4) 0.097(5) 0.087(6) 0.032(5) 0.036(4) 0.040(4)
C39 0.093(5) 0.111(6) 0.097(5) 0.026(4) 0.034(4) 0.032(5)
C40 0.075(5) 0.137(10) 0.098(5) 0.021(7) 0.028(4) 0.042(6)
C38' 0.086(4) 0.097(5) 0.087(6) 0.032(5) 0.036(4) 0.040(4)
C39' 0.093(5) 0.111(6) 0.097(5) 0.026(4) 0.034(4) 0.032(5)
C40' 0.075(5) 0.137(10) 0.098(5) 0.021(7) 0.028(4) 0.042(6)
N1 0.0554(18) 0.070(2) 0.0481(17) 0.0002(15) 0.0265(15) 0.0114(16)
N2 0.0555(18) 0.0448(18) 0.0534(18) 0.0060(14) 0.0204(14) 0.0041(14)
N3 0.0499(17) 0.0561(19) 0.0473(17) 0.0037(14) 0.0163(13) 0.0015(14)
N4 0.0572(18) 0.0466(18) 0.0528(18) -0.0009(14) 0.0283(14) -0.0025(14)
O1 0.097(12) 0.154(19) 0.161(18) -0.002(15) 0.024(12) 0.032(12)
Cl1 0.165(3) 0.139(2) 0.158(3) -0.026(2) 0.040(2) 0.016(2)
Cl2 0.243(5) 0.203(4) 0.213(4) -0.052(3) 0.075(4) 0.052(4)
C41 0.111(7) 0.161(10) 0.159(10) -0.011(8) 0.021(6) 0.018(7)

loop_
_atom_type_symbol
_atom_type_description
_atom_type_scat_dispersion_real
_atom_type_scat_dispersion_imag
_atom_type_scat_source
C C 0.0033 0.0016 'International Tables Vol C Tables 4.2.6.8 and 6.1.1.4'
H H 0.0000 0.0000 'International Tables Vol C Tables 4.2.6.8 and 6.1.1.4'
N N 0.0061 0.0033 'International Tables Vol C Tables 4.2.6.8 and 6.1.1.4'
Cl Cl 0.1484 0.1585 'International Tables Vol C Tables 4.2.6.8 and 6.1.1.4'
O O 0.0106 0.0060 'International Tables Vol C Tables 4.2.6.8 and 6.1.1.4'

loop_
_geom_angle_atom_site_label_1
_geom_angle_atom_site_label_2
_geom_angle_atom_site_label_3
_geom_angle
_geom_angle_site_symmetry_1
_geom_angle_site_symmetry_3
_geom_angle_publ_flag
C14 C1 C2 120.0(3) . . ?
C14 C1 N1 119.1(3) . . ?
C2 C1 N1 120.8(3) . . ?
C1 C2 C15 118.8(3) . . ?
C1 C2 C3 123.5(3) . . ?
C15 C2 C3 117.7(3) . . ?
C4 C3 C2 121.6(4) . . ?
C4 C3 H3 119.2 . . ?
C2 C3 H3 119.2 . . ?
C3 C4 C5 122.0(4) . . ?
C3 C4 H4 119.0 . . ?
C5 C4 H4 119.0 . . ?
C6 C5 C16 119.0(4) . . ?
C6 C5 C4 123.1(4) . . ?
C16 C5 C4 117.8(3) . . ?
C7 C6 C5 120.8(5) . . ?
C7 C6 H6 119.6 . . ?
C5 C6 H6 119.6 . . ?
C8 C7 C6 120.9(5) . . ?
C8 C7 H7 119.5 . . ?
C6 C7 H7 119.5 . . ?
C7 C8 C9 121.2(5) . . ?
C7 C8 H8 119.4 . . ?
C9 C8 H8 119.4 . . ?
C8 C9 C16 118.3(5) . . ?
C8 C9 C10 123.1(4) . . ?
C16 C9 C10 118.6(4) . . ?
C11 C10 C9 121.5(4) . . ?
C11 C10 H10 119.3 . . ?
C9 C10 H10 119.3 . . ?
C10 C11 C12 121.6(4) . . ?
C10 C11 H11 119.2 . . ?
C12 C11 H11 119.2 . . ?
C13 C12 C15 118.2(3) . . ?
C13 C12 C11 122.7(4) . . ?
C15 C12 C11 119.1(4) . . ?
C14 C13 C12 121.5(4) . . ?
C14 C13 H13 119.2 . . ?
C12 C13 H13 119.2 . . ?
C13 C14 C1 121.1(4) . . ?
C13 C14 H14 119.5 . . ?
C1 C14 H14 119.5 . . ?
C12 C15 C2 120.3(3) . . ?
C12 C15 C16 119.6(3) . . ?
C2 C15 C16 120.1(3) . . ?
C5 C16 C15 120.6(3) . . ?
C5 C16 C9 119.8(4) . . ?
C15 C16 C9 119.6(4) . . ?
C22 C17 C18 118.5(4) . . ?
C22 C17 N1 120.2(4) . . ?
C18 C17 N1 121.3(4) . . ?
C19 C18 C17 119.8(5) . . ?
C19 C18 H18 120.1 . . ?
C17 C18 H18 120.1 . . ?
C20 C19 C18 121.3(5) . . ?
C20 C19 H19 119.4 . . ?
C18 C19 H19 119.4 . . ?
C19 C20 C21 119.1(5) . . ?
C19 C20 H20 120.4 . . ?
C21 C20 H20 120.4 . . ?
C22 C21 C20 120.4(5) . . ?
C22 C21 H21 119.8 . . ?
C20 C21 H21 119.8 . . ?
C21 C22 C17 121.0(5) . . ?
C21 C22 H22 119.5 . . ?
C17 C22 H22 119.5 . . ?
C24 C23 C36 120.2(4) . . ?
C24 C23 N1 121.2(4) . . ?
C36 C23 N1 118.5(3) . . ?
C23 C24 C25 118.6(4) . . ?
C23 C24 H24 120.7 . . ?
C25 C24 H24 120.7 . . ?
C24 C25 C34 120.7(3) . . ?
C24 C25 C26 133.1(3) . . ?
C34 C25 C26 106.1(3) . . ?
N4 C26 C25 131.2(3) . . ?
N4 C26 C33 122.3(3) . . ?
C25 C26 C33 106.5(3) . . ?
N4 C27 C28 118.8(3) . . ?
N4 C27 C32 122.2(3) . . ?
C28 C27 C32 119.0(3) . . ?
C29 C28 C27 120.9(4) . . ?
C29 C28 H28 119.6 . . ?
C27 C28 H28 119.6 . . ?
C28 C29 C30 119.9(4) . . ?
C28 C29 H29 120.0 . . ?
C30 C29 H29 120.0 . . ?
C31 C30 C29 121.2(4) . . ?
C31 C30 H30 119.4 . . ?
C29 C30 H30 119.4 . . ?
C30 C31 C32 120.5(4) . . ?
C30 C31 H31 119.8 . . ?
C32 C31 H31 119.8 . . ?
N3 C32 C31 119.0(4) . . ?
N3 C32 C27 122.5(3) . . ?
C31 C32 C27 118.6(4) . . ?
N3 C33 N2 126.8(3) . . ?
N3 C33 C26 124.6(3) . . ?
N2 C33 C26 108.6(3) . . ?
C35 C34 N2 129.4(3) . . ?
C35 C34 C25 120.5(3) . . ?
N2 C34 C25 110.0(3) . . ?
C36 C35 C34 117.7(4) . . ?
C36 C35 H35 121.1 . . ?
C34 C35 H35 121.1 . . ?
C35 C36 C23 122.2(4) . . ?
C35 C36 H36 118.9 . . ?
C23 C36 H36 118.9 . . ?
N2 C37 C38' 124.0(9) . . ?
N2 C37 C38 106.8(4) . . ?
C38' C37 C38 30.3(5) . . ?
N2 C37 H37A 110.4 . . ?
C38' C37 H37A 117.7 . . ?
C38 C37 H37A 110.4 . . ?
N2 C37 H37B 110.4 . . ?
C38' C37 H37B 80.4 . . ?
C38 C37 H37B 110.4 . . ?
H37A C37 H37B 108.6 . . ?
C39 C38 C37 113.0(5) . . ?
C39 C38 H38A 109.0 . . ?
C37 C38 H38A 109.0 . . ?
C39 C38 H38B 109.0 . . ?
C37 C38 H38B 109.0 . . ?
H38A C38 H38B 107.8 . . ?
C38 C39 C40 109.5(6) . . ?
C38 C39 H39A 109.8 . . ?
C40 C39 H39A 109.8 . . ?
C38 C39 H39B 109.8 . . ?
C40 C39 H39B 109.8 . . ?
H39A C39 H39B 108.2 . . ?
C39' C38' C37 105.1(8) . . ?
C39' C38' H38C 110.7 . . ?
C37 C38' H38C 110.7 . . ?
C39' C38' H38D 110.7 . . ?
C37 C38' H38D 110.7 . . ?
H38C C38' H38D 108.8 . . ?
C38' C39' C40' 111.2(12) . . ?
C38' C39' H39C 109.4 . . ?
C40' C39' H39C 109.4 . . ?
C38' C39' H39D 109.4 . . ?
C40' C39' H39D 109.4 . . ?
H39C C39' H39D 108.0 . . ?
C39' C40' H40D 109.5 . . ?
C39' C40' H40E 109.5 . . ?
H40D C40' H40E 109.5 . . ?
C39' C40' H40F 109.5 . . ?
H40D C40' H40F 109.5 . . ?
H40E C40' H40F 109.5 . . ?
C17 N1 C1 122.5(3) . . ?
C17 N1 C23 119.6(3) . . ?
C1 N1 C23 115.8(3) . . ?
C33 N2 C34 108.7(3) . . ?
C33 N2 C37 124.9(3) . . ?
C34 N2 C37 126.3(3) . . ?
C33 N3 C32 113.7(3) . . ?
C26 N4 C27 114.7(3) . . ?
Cl2 C41 Cl1 115.4(7) . . ?
Cl2 C41 H41A 108.4 . . ?
Cl1 C41 H41A 108.4 . . ?
Cl2 C41 H41B 108.4 . . ?
Cl1 C41 H41B 108.4 . . ?
H41A C41 H41B 107.5 . . ?

loop_
_geom_bond_atom_site_label_1
_geom_bond_atom_site_label_2
_geom_bond_distance
_geom_bond_site_symmetry_2
_geom_bond_publ_flag
C1 C14 1.387(6) . ?
C1 C2 1.397(5) . ?
C1 N1 1.428(4) . ?
C2 C15 1.420(5) . ?
C2 C3 1.429(5) . ?
C3 C4 1.342(5) . ?
C3 H3 0.9300 . ?
C4 C5 1.430(6) . ?
C4 H4 0.9300 . ?
C5 C6 1.393(6) . ?
C5 C16 1.403(6) . ?
C6 C7 1.369(8) . ?
C6 H6 0.9300 . ?
C7 C8 1.362(8) . ?
C7 H7 0.9300 . ?
C8 C9 1.394(7) . ?
C8 H8 0.9300 . ?
C9 C16 1.424(5) . ?
C9 C10 1.429(7) . ?
C10 C11 1.327(7) . ?
C10 H10 0.9300 . ?
C11 C12 1.426(6) . ?
C11 H11 0.9300 . ?
C12 C13 1.397(6) . ?
C12 C15 1.411(5) . ?
C13 C14 1.360(6) . ?
C13 H13 0.9300 . ?
C14 H14 0.9300 . ?
C15 C16 1.423(5) . ?
C17 C22 1.382(6) . ?
C17 C18 1.383(6) . ?
C17 N1 1.398(5) . ?
C18 C19 1.382(7) . ?
C18 H18 0.9300 . ?
C19 C20 1.358(8) . ?
C19 H19 0.9300 . ?
C20 C21 1.375(8) . ?
C20 H20 0.9300 . ?
C21 C22 1.368(7) . ?
C21 H21 0.9300 . ?
C22 H22 0.9300 . ?
C23 C24 1.374(5) . ?
C23 C36 1.391(6) . ?
C23 N1 1.429(5) . ?
C24 C25 1.384(5) . ?
C24 H24 0.9300 . ?
C25 C34 1.403(5) . ?
C25 C26 1.441(5) . ?
C26 N4 1.305(5) . ?
C26 C33 1.443(5) . ?
C27 N4 1.370(5) . ?
C27 C28 1.400(5) . ?
C27 C32 1.421(5) . ?
C28 C29 1.363(6) . ?
C28 H28 0.9300 . ?
C29 C30 1.385(7) . ?
C29 H29 0.9300 . ?
C30 C31 1.360(6) . ?
C30 H30 0.9300 . ?
C31 C32 1.401(5) . ?
C31 H31 0.9300 . ?
C32 N3 1.362(5) . ?
C33 N3 1.306(4) . ?
C33 N2 1.365(5) . ?
C34 C35 1.385(5) . ?
C34 N2 1.391(5) . ?
C35 C36 1.373(6) . ?
C35 H35 0.9300 . ?
C36 H36 0.9300 . ?
C37 N2 1.450(5) . ?
C37 C38' 1.525(5) . ?
C37 C38 1.533(5) . ?
C37 H37A 0.9700 . ?
C37 H37B 0.9700 . ?
C38 C39 1.512(5) . ?
C38 H38A 0.9700 . ?
C38 H38B 0.9700 . ?
C39 C40 1.524(5) . ?
C39 H39A 0.9700 . ?
C39 H39B 0.9700 . ?
C40 H40A 0.9600 . ?
C40 H40B 0.9600 . ?
C40 H40C 0.9600 . ?
C38' C39' 1.523(5) . ?
C38' H38C 0.9700 . ?
C38' H38D 0.9700 . ?
C39' C40' 1.530(5) . ?
C39' H39C 0.9700 . ?
C39' H39D 0.9700 . ?
C40' H40D 0.9600 . ?
C40' H40E 0.9600 . ?
C40' H40F 0.9600 . ?
Cl1 C41 1.710(8) . ?
Cl2 C41 1.650(8) . ?
C41 H41A 0.9700 . ?
C41 H41B 0.9700 . ?

loop_
_geom_torsion_atom_site_label_1
_geom_torsion_atom_site_label_2
_geom_torsion_atom_site_label_3
_geom_torsion_atom_site_label_4
_geom_torsion
_geom_torsion_site_symmetry_1
_geom_torsion_site_symmetry_2
_geom_torsion_site_symmetry_3
_geom_torsion_site_symmetry_4
_geom_torsion_publ_flag
C14 C1 C2 C15 -0.4(6) . . . . ?
N1 C1 C2 C15 -178.2(3) . . . . ?
C14 C1 C2 C3 179.3(4) . . . . ?
N1 C1 C2 C3 1.6(6) . . . . ?
C1 C2 C3 C4 178.2(4) . . . . ?
C15 C2 C3 C4 -2.0(6) . . . . ?
C2 C3 C4 C5 0.5(7) . . . . ?
C3 C4 C5 C6 -179.6(5) . . . . ?
C3 C4 C5 C16 1.5(7) . . . . ?
C16 C5 C6 C7 -0.1(8) . . . . ?
C4 C5 C6 C7 -179.1(5) . . . . ?
C5 C6 C7 C8 0.6(9) . . . . ?
C6 C7 C8 C9 -0.3(8) . . . . ?
C7 C8 C9 C16 -0.4(7) . . . . ?
C7 C8 C9 C10 178.2(5) . . . . ?
C8 C9 C10 C11 179.1(4) . . . . ?
C16 C9 C10 C11 -2.4(6) . . . . ?
C9 C10 C11 C12 0.0(7) . . . . ?
C10 C11 C12 C13 -178.3(4) . . . . ?
C10 C11 C12 C15 2.3(7) . . . . ?
C15 C12 C13 C14 0.7(7) . . . . ?
C11 C12 C13 C14 -178.7(4) . . . . ?
C12 C13 C14 C1 0.5(7) . . . . ?
C2 C1 C14 C13 -0.6(7) . . . . ?
N1 C1 C14 C13 177.2(4) . . . . ?
C13 C12 C15 C2 -1.7(6) . . . . ?
C11 C12 C15 C2 177.7(4) . . . . ?
C13 C12 C15 C16 178.4(4) . . . . ?
C11 C12 C15 C16 -2.2(6) . . . . ?
C1 C2 C15 C12 1.6(5) . . . . ?
C3 C2 C15 C12 -178.2(4) . . . . ?
C1 C2 C15 C16 -178.5(3) . . . . ?
C3 C2 C15 C16 1.7(5) . . . . ?
C6 C5 C16 C15 179.2(4) . . . . ?
C4 C5 C16 C15 -1.8(6) . . . . ?
C6 C5 C16 C9 -0.5(6) . . . . ?
C4 C5 C16 C9 178.5(4) . . . . ?
C12 C15 C16 C5 -179.9(4) . . . . ?
C2 C15 C16 C5 0.2(6) . . . . ?
C12 C15 C16 C9 -0.2(5) . . . . ?
C2 C15 C16 C9 180.0(3) . . . . ?
C8 C9 C16 C5 0.8(6) . . . . ?
C10 C9 C16 C5 -177.8(4) . . . . ?
C8 C9 C16 C15 -179.0(4) . . . . ?
C10 C9 C16 C15 2.4(6) . . . . ?
C22 C17 C18 C19 -1.2(6) . . . . ?
N1 C17 C18 C19 177.8(4) . . . . ?
C17 C18 C19 C20 0.8(8) . . . . ?
C18 C19 C20 C21 0.3(8) . . . . ?
C19 C20 C21 C22 -1.0(8) . . . . ?
C20 C21 C22 C17 0.5(7) . . . . ?
C18 C17 C22 C21 0.6(6) . . . . ?
N1 C17 C22 C21 -178.4(4) . . . . ?
C36 C23 C24 C25 0.3(5) . . . . ?
N1 C23 C24 C25 -177.7(3) . . . . ?
C23 C24 C25 C34 0.4(5) . . . . ?
C23 C24 C25 C26 177.2(4) . . . . ?
C24 C25 C26 N4 3.1(7) . . . . ?
C34 C25 C26 N4 -179.8(4) . . . . ?
C24 C25 C26 C33 -177.2(4) . . . . ?
C34 C25 C26 C33 -0.1(4) . . . . ?
N4 C27 C28 C29 -177.9(4) . . . . ?
C32 C27 C28 C29 1.6(6) . . . . ?
C27 C28 C29 C30 -1.6(6) . . . . ?
C28 C29 C30 C31 0.8(7) . . . . ?
C29 C30 C31 C32 -0.2(7) . . . . ?
C30 C31 C32 N3 179.8(4) . . . . ?
C30 C31 C32 C27 0.3(6) . . . . ?
N4 C27 C32 N3 -0.9(5) . . . . ?
C28 C27 C32 N3 179.5(3) . . . . ?
N4 C27 C32 C31 178.6(3) . . . . ?
C28 C27 C32 C31 -1.0(5) . . . . ?
N4 C26 C33 N3 -1.9(5) . . . . ?
C25 C26 C33 N3 178.3(3) . . . . ?
N4 C26 C33 N2 178.8(3) . . . . ?
C25 C26 C33 N2 -0.9(4) . . . . ?
C24 C25 C34 C35 -0.7(5) . . . . ?
C26 C25 C34 C35 -178.2(3) . . . . ?
C24 C25 C34 N2 178.6(3) . . . . ?
C26 C25 C34 N2 1.0(4) . . . . ?
N2 C34 C35 C36 -178.8(4) . . . . ?
C25 C34 C35 C36 0.3(5) . . . . ?
C34 C35 C36 C23 0.3(6) . . . . ?
C24 C23 C36 C35 -0.6(6) . . . . ?
N1 C23 C36 C35 177.3(4) . . . . ?
N2 C37 C38 C39 -177.9(7) . . . . ?
C38' C37 C38 C39 52.3(18) . . . . ?
C37 C38 C39 C40 177.9(8) . . . . ?
N2 C37 C38' C39' -71.4(16) . . . . ?
C38 C37 C38' C39' -8.9(12) . . . . ?
C37 C38' C39' C40' 175.6(17) . . . . ?
C22 C17 N1 C1 164.9(4) . . . . ?
C18 C17 N1 C1 -14.0(6) . . . . ?
C22 C17 N1 C23 -32.3(5) . . . . ?
C18 C17 N1 C23 148.8(4) . . . . ?
C14 C1 N1 C17 117.2(4) . . . . ?
C2 C1 N1 C17 -65.1(5) . . . . ?
C14 C1 N1 C23 -46.2(5) . . . . ?
C2 C1 N1 C23 131.5(4) . . . . ?
C24 C23 N1 C17 -54.9(5) . . . . ?
C36 C23 N1 C17 127.2(4) . . . . ?
C24 C23 N1 C1 109.0(4) . . . . ?
C36 C23 N1 C1 -68.9(5) . . . . ?
N3 C33 N2 C34 -177.7(3) . . . . ?
C26 C33 N2 C34 1.5(4) . . . . ?
N3 C33 N2 C37 0.5(6) . . . . ?
C26 C33 N2 C37 179.7(3) . . . . ?
C35 C34 N2 C33 177.6(4) . . . . ?
C25 C34 N2 C33 -1.6(4) . . . . ?
C35 C34 N2 C37 -0.6(6) . . . . ?
C25 C34 N2 C37 -179.7(3) . . . . ?
C38' C37 N2 C33 -72.6(8) . . . . ?
C38 C37 N2 C33 -100.5(5) . . . . ?
C38' C37 N2 C34 105.2(8) . . . . ?
C38 C37 N2 C34 77.3(6) . . . . ?
N2 C33 N3 C32 179.7(3) . . . . ?
C26 C33 N3 C32 0.6(5) . . . . ?
C31 C32 N3 C33 -178.8(3) . . . . ?
C27 C32 N3 C33 0.7(5) . . . . ?
C25 C26 N4 C27 -178.7(3) . . . . ?
C33 C26 N4 C27 1.6(5) . . . . ?
C28 C27 N4 C26 179.3(3) . . . . ?
C32 C27 N4 C26 -0.3(5) . . . . ?
